data_2208035
loop_
_publ_author_name
'Jian-Zhuang Zhao'
'Li-Li Bao'
'Zhi-Jin Fan'
'Hai-Bin Song'
'Xiu-Feng Liu'

_publ_section_title
;
 Ethyl 1-(1,2,3-benzothiadiazol-7-ylcarbonyl)piperidine-4-carboxylate
;
_journal_coeditor_code CV6633
_journal_issue 2
_journal_name_full 'Acta Crystallographica Section E'
_journal_page_first o628
_journal_page_last o629
_journal_paper_doi 10.1107/S1600536806001206
_journal_volume 62
_journal_year 2006
_chemical_formula_iupac 'C15 H17 N3 O3 S'
_chemical_formula_moiety 'C15 H17 N3 O3 S'
_chemical_formula_sum 'C15 H17 N3 O3 S'
_chemical_formula_weight 319.38
_chemical_name_systematic
;
Ethyl 1-(1,2,3-benzothiadiazole-7-carbonyl)piperidine-4-carboxylate
;
_space_group_IT_number 14
_symmetry_cell_setting monoclinic
_symmetry_space_group_name_Hall '-P 2ybc'
_symmetry_space_group_name_H-M 'P 1 21/c 1'
_atom_sites_solution_hydrogens geom
_atom_sites_solution_primary direct
_atom_sites_solution_secondary difmap
_cell_angle_alpha 90.00
_cell_angle_beta 96.094(3)
_cell_angle_gamma 90.00
_cell_formula_units_Z 4
_cell_length_a 15.465(3)
_cell_length_b 12.284(2)
_cell_length_c 8.1513(15)
_cell_measurement_reflns_used 2419
_cell_measurement_temperature 294(2)
_cell_measurement_theta_max 23.68
_cell_measurement_theta_min 2.65
_cell_volume 1539.8(5)
_computing_cell_refinement SMART
_computing_data_collection 'SMART (Bruker, 1998)'
_computing_data_reduction 'SAINT (Bruker, 1999)'
_computing_molecular_graphics 'SHELXTL (Bruker, 1999)'
_computing_publication_material SHELXTL
_computing_structure_refinement 'SHELXL97 (Sheldrick, 1997)'
_computing_structure_solution 'SHELXS97 (Sheldrick, 1997)'
_diffrn_ambient_temperature 294(2)
_diffrn_measured_fraction_theta_full 0.991
_diffrn_measured_fraction_theta_max 0.991
_diffrn_measurement_device_type 'bruker SMART CCD area-detector'
_diffrn_measurement_method '\f and \w'
_diffrn_radiation_monochromator graphite
_diffrn_radiation_source 'fine-focus sealed tube'
_diffrn_radiation_type MoK\a
_diffrn_radiation_wavelength 0.71073
_diffrn_reflns_av_R_equivalents 0.0319
_diffrn_reflns_av_sigmaI/netI 0.0396
_diffrn_reflns_limit_h_max 19
_diffrn_reflns_limit_h_min -19
_diffrn_reflns_limit_k_max 14
_diffrn_reflns_limit_k_min -15
_diffrn_reflns_limit_l_max 6
_diffrn_reflns_limit_l_min -10
_diffrn_reflns_number 8514
_diffrn_reflns_theta_full 26.47
_diffrn_reflns_theta_max 26.47
_diffrn_reflns_theta_min 1.32
_diffrn_standards_number 0
_exptl_absorpt_coefficient_mu 0.226
_exptl_absorpt_correction_T_max 0.951
_exptl_absorpt_correction_T_min 0.92
_exptl_absorpt_correction_type multi-scan
_exptl_absorpt_process_details '(SADABS; Sheldrick, 1996)'
_exptl_crystal_colour colourless
_exptl_crystal_density_diffrn 1.378
_exptl_crystal_density_method 'not measured'
_exptl_crystal_description prism
_exptl_crystal_F_000 672
_exptl_crystal_size_max 0.32
_exptl_crystal_size_mid 0.28
_exptl_crystal_size_min 0.20
_refine_diff_density_max 0.288
_refine_diff_density_min -0.245
_refine_ls_extinction_method none
_refine_ls_goodness_of_fit_ref 0.984
_refine_ls_hydrogen_treatment constr
_refine_ls_matrix_type full
_refine_ls_number_parameters 227
_refine_ls_number_reflns 3160
_refine_ls_number_restraints 66
_refine_ls_restrained_S_all 0.996
_refine_ls_R_factor_all 0.0932
_refine_ls_R_factor_gt 0.0477
_refine_ls_shift/su_max 0.001
_refine_ls_shift/su_mean 0.000
_refine_ls_structure_factor_coef Fsqd
_refine_ls_weighting_details 'calc w = 1/[\s^2^(Fo^2^)+(0.0854P)^2^+0.2872P] where P = (Fo^2^+2Fc^2^)/3'
_refine_ls_weighting_scheme calc
_refine_ls_wR_factor_gt 0.1303
_refine_ls_wR_factor_ref 0.1618
_reflns_number_gt 1849
_reflns_number_total 3160
_reflns_threshold_expression I>2\s(I)
_cod_data_source_file cv6633.cif
_cod_data_source_block I
_cod_depositor_comments
;
The following automatic conversions were performed:
'_symmetry_cell_setting' value 'Monoclinic' changed to 'monoclinic'
according to '/home/saulius/struct/CIF-dictionaries/cif_core.dic'
dictionary named 'cif_core.dic' version 2.4.1 from 2010-06-29.

Automatic conversion script
Id: cif_fix_enum 1527 2010-12-29 10:47:43Z saulius 

The following automatic conversions were performed:

'_symmetry_cell_setting' value 'Monoclinic' changed to 'monoclinic'
according to /home/saulius/struct/CIF-dictionaries/cif_core.dic
dictionary named 'cif_core.dic' version 2.4.1 from 2010-06-29.

Automatic conversion script
Id: cif_fix_values 1715 2011-07-08 13:25:40Z adriana 
;
_cod_original_sg_symbol_H-M 'P 21/c'
_cod_database_code 2208035
_cod_database_fobs_code 2208035

loop_
_symmetry_equiv_pos_as_xyz
'x, y, z'
'-x, y+1/2, -z+1/2'
'-x, -y, -z'
'x, -y-1/2, z-1/2'

loop_
_atom_site_label
_atom_site_fract_x
_atom_site_fract_y
_atom_site_fract_z
_atom_site_U_iso_or_equiv
_atom_site_adp_type
_atom_site_calc_flag
_atom_site_refinement_flags
_atom_site_occupancy
_atom_site_disorder_assembly
_atom_site_disorder_group
_atom_site_type_symbol
S1 0.34690(6) 0.31165(6) 1.14772(10) 0.0747(3) Uani d . 1 . . S
O1 0.20134(14) 0.3806(2) 0.9103(3) 0.0995(8) Uani d . 1 . . O
O2 0.18947(17) 0.70608(18) 0.1930(3) 0.0982(8) Uani d . 1 A . O
N1 0.43103(19) 0.3236(2) 1.2999(3) 0.0837(8) Uani d . 1 . . N
N2 0.46770(16) 0.4168(2) 1.3049(3) 0.0741(7) Uani d . 1 . . N
N3 0.23696(13) 0.46189(18) 0.6791(3) 0.0620(6) Uani d . 1 . . N
C1 0.36299(16) 0.44036(19) 1.0804(3) 0.0545(6) Uani d . 1 . . C
C2 0.43042(16) 0.4861(2) 1.1825(3) 0.0580(6) Uani d . 1 . . C
C3 0.45547(17) 0.5941(2) 1.1624(4) 0.0664(7) Uani d . 1 . . C
H3A 0.5009 0.6248 1.2310 0.080 Uiso calc R 1 . . H
C4 0.41114(18) 0.6529(2) 1.0387(4) 0.0685(8) Uani d . 1 . . C
H4A 0.4255 0.7256 1.0254 0.082 Uiso calc R 1 . . H
C5 0.34484(17) 0.6064(2) 0.9318(4) 0.0645(7) Uani d . 1 . . C
H5A 0.3165 0.6488 0.8482 0.077 Uiso calc R 1 . . H
C6 0.32010(15) 0.49870(19) 0.9469(3) 0.0549(6) Uani d . 1 . . C
C7 0.24855(17) 0.4424(2) 0.8424(4) 0.0645(7) Uani d . 1 . . C
C8 0.30513(17) 0.4981(2) 0.5788(4) 0.0651(7) Uani d . 1 . . C
H8A 0.3265 0.4363 0.5211 0.078 Uiso calc R 1 . . H
H8B 0.3534 0.5284 0.6501 0.078 Uiso calc R 1 . . H
C9 0.27022(17) 0.5827(2) 0.4557(3) 0.0621(7) Uani d . 1 . . C
H9A 0.3152 0.6031 0.3872 0.075 Uiso calc R 1 . . H
H9B 0.2538 0.6472 0.5135 0.075 Uiso calc R 1 . . H
C10 0.19175(18) 0.5394(2) 0.3473(3) 0.0633(7) Uani d . 1 A . C
H10A 0.2111 0.4757 0.2889 0.076 Uiso calc R 1 . . H
C11 0.12339(18) 0.5003(2) 0.4552(4) 0.0687(7) Uani d . 1 . . C
H11A 0.1016 0.5620 0.5128 0.082 Uiso calc R 1 . . H
H11B 0.0750 0.4685 0.3861 0.082 Uiso calc R 1 . . H
C12 0.16059(18) 0.4169(2) 0.5797(4) 0.0724(8) Uani d . 1 . . C
H12A 0.1169 0.3966 0.6511 0.087 Uiso calc R 1 . . H
H12B 0.1771 0.3520 0.5228 0.087 Uiso calc R 1 . . H
C13 0.1574(2) 0.6208(3) 0.2184(4) 0.0836(9) Uani d D 1 . . C
O3 0.1047(4) 0.5667(5) 0.1035(6) 0.0876(18) Uani d PD 0.552(9) A 1 O
C14 0.0770(5) 0.6261(7) -0.0468(10) 0.100(3) Uani d PDU 0.552(9) A 1 C
H14A 0.0686 0.5753 -0.1382 0.121 Uiso calc PR 0.552(9) A 1 H
H14B 0.1223 0.6769 -0.0694 0.121 Uiso calc PR 0.552(9) A 1 H
C15 -0.0052(5) 0.6869(7) -0.0347(13) 0.099(3) Uani d PDU 0.552(9) A 1 C
H15A -0.0217 0.7243 -0.1366 0.149 Uiso calc PR 0.552(9) A 1 H
H15B 0.0033 0.7389 0.0535 0.149 Uiso calc PR 0.552(9) A 1 H
H15C -0.0503 0.6368 -0.0131 0.149 Uiso calc PR 0.552(9) A 1 H
O3' 0.0662(4) 0.6076(6) 0.1711(10) 0.087(2) Uani d PD 0.448(9) A 2 O
C14' 0.0200(8) 0.6824(9) 0.0499(11) 0.114(4) Uani d PDU 0.448(9) A 2 C
H14C 0.0416 0.7561 0.0675 0.137 Uiso calc PR 0.448(9) A 2 H
H14D -0.0418 0.6819 0.0606 0.137 Uiso calc PR 0.448(9) A 2 H
C15' 0.0367(11) 0.6431(12) -0.1166(13) 0.138(5) Uani d PDU 0.448(9) A 2 C
H15D 0.0058 0.6881 -0.1995 0.206 Uiso calc PR 0.448(9) A 2 H
H15E 0.0172 0.5691 -0.1308 0.206 Uiso calc PR 0.448(9) A 2 H
H15F 0.0979 0.6466 -0.1270 0.206 Uiso calc PR 0.448(9) A 2 H

loop_
_atom_site_aniso_label
_atom_site_aniso_U_11
_atom_site_aniso_U_22
_atom_site_aniso_U_33
_atom_site_aniso_U_12
_atom_site_aniso_U_13
_atom_site_aniso_U_23
S1 0.0980(6) 0.0489(4) 0.0791(5) 0.0034(3) 0.0179(4) 0.0052(4)
O1 0.0889(15) 0.1151(18) 0.0914(15) -0.0496(14) -0.0048(12) 0.0342(14)
O2 0.1287(19) 0.0723(14) 0.0949(17) -0.0197(13) 0.0182(15) 0.0200(12)
N1 0.099(2) 0.0791(18) 0.0730(17) 0.0250(15) 0.0098(15) 0.0067(14)
N2 0.0728(15) 0.0790(17) 0.0708(15) 0.0181(13) 0.0096(12) -0.0002(14)
N3 0.0520(12) 0.0635(13) 0.0707(15) -0.0131(10) 0.0072(11) 0.0045(11)
C1 0.0547(14) 0.0461(13) 0.0652(15) 0.0063(11) 0.0187(13) -0.0019(12)
C2 0.0522(14) 0.0622(16) 0.0610(15) 0.0124(12) 0.0116(13) -0.0057(13)
C3 0.0538(15) 0.0666(17) 0.0790(19) -0.0003(13) 0.0076(14) -0.0142(15)
C4 0.0657(17) 0.0460(14) 0.095(2) -0.0055(13) 0.0125(16) -0.0038(15)
C5 0.0592(15) 0.0531(15) 0.0813(19) 0.0036(13) 0.0079(14) 0.0063(14)
C6 0.0478(13) 0.0502(14) 0.0673(16) 0.0026(11) 0.0094(12) 0.0016(12)
C7 0.0578(16) 0.0584(16) 0.0774(19) -0.0065(12) 0.0074(14) 0.0099(14)
C8 0.0544(15) 0.0639(16) 0.0790(18) -0.0036(12) 0.0164(14) -0.0062(14)
C9 0.0641(16) 0.0559(15) 0.0702(17) -0.0079(12) 0.0248(14) -0.0066(13)
C10 0.0750(17) 0.0513(14) 0.0657(16) -0.0038(13) 0.0173(14) -0.0039(13)
C11 0.0598(16) 0.0746(18) 0.0710(17) -0.0095(14) 0.0041(14) 0.0064(15)
C12 0.0660(17) 0.0720(18) 0.0780(19) -0.0206(14) 0.0016(15) 0.0103(16)
C13 0.110(3) 0.070(2) 0.072(2) -0.0160(19) 0.0121(19) 0.0076(17)
O3 0.105(4) 0.082(3) 0.073(3) -0.001(3) -0.004(3) 0.008(3)
C14 0.097(5) 0.115(5) 0.088(5) 0.005(4) 0.000(4) 0.021(4)
C15 0.092(5) 0.104(5) 0.102(6) 0.013(4) 0.015(5) 0.020(5)
O3' 0.102(5) 0.077(4) 0.076(4) -0.004(3) -0.015(3) 0.011(3)
C14' 0.118(7) 0.118(7) 0.100(6) 0.004(6) -0.016(6) 0.010(6)
C15' 0.164(9) 0.127(8) 0.119(7) -0.008(7) 0.000(7) 0.009(7)

loop_
_atom_type_symbol
_atom_type_description
_atom_type_scat_dispersion_real
_atom_type_scat_dispersion_imag
_atom_type_scat_source
C C 0.0033 0.0016 'International Tables Vol C Tables 4.2.6.8 and 6.1.1.4'
H H 0.0000 0.0000 'International Tables Vol C Tables 4.2.6.8 and 6.1.1.4'
N N 0.0061 0.0033 'International Tables Vol C Tables 4.2.6.8 and 6.1.1.4'
O O 0.0106 0.0060 'International Tables Vol C Tables 4.2.6.8 and 6.1.1.4'
S S 0.1246 0.1234 'International Tables Vol C Tables 4.2.6.8 and 6.1.1.4'

loop_
_geom_angle_atom_site_label_1
_geom_angle_atom_site_label_2
_geom_angle_atom_site_label_3
_geom_angle
_geom_angle_publ_flag
C1 S1 N1 91.61(14) ?
N2 N1 S1 113.7(2) ?
N1 N2 C2 112.2(3) ?
C7 N3 C12 119.6(2) ?
C7 N3 C8 125.2(2) ?
C12 N3 C8 112.9(2) y
C2 C1 C6 121.4(2) ?
C2 C1 S1 108.1(2) ?
C6 C1 S1 130.5(2) ?
C1 C2 N2 114.4(2) ?
C1 C2 C3 121.1(2) y
N2 C2 C3 124.6(3) ?
C4 C3 C2 117.8(3) ?
C4 C3 H3A 121.1 ?
C2 C3 H3A 121.1 ?
C3 C4 C5 121.6(2) ?
C3 C4 H4A 119.2 ?
C5 C4 H4A 119.2 ?
C6 C5 C4 121.7(3) ?
C6 C5 H5A 119.1 ?
C4 C5 H5A 119.1 ?
C5 C6 C1 116.3(2) ?
C5 C6 C7 125.9(2) y
C1 C6 C7 117.7(2) ?
O1 C7 N3 122.3(3) ?
O1 C7 C6 118.0(3) ?
N3 C7 C6 119.7(2) ?
N3 C8 C9 110.6(2) ?
N3 C8 H8A 109.5 ?
C9 C8 H8A 109.5 ?
N3 C8 H8B 109.5 ?
C9 C8 H8B 109.5 ?
H8A C8 H8B 108.1 ?
C8 C9 C10 110.8(2) y
C8 C9 H9A 109.5 ?
C10 C9 H9A 109.5 ?
C8 C9 H9B 109.5 ?
C10 C9 H9B 109.5 ?
H9A C9 H9B 108.1 ?
C13 C10 C9 112.0(2) ?
C13 C10 C11 113.4(2) ?
C9 C10 C11 109.6(2) ?
C13 C10 H10A 107.2 ?
C9 C10 H10A 107.2 ?
C11 C10 H10A 107.2 ?
C12 C11 C10 111.3(2) ?
C12 C11 H11A 109.4 ?
C10 C11 H11A 109.4 ?
C12 C11 H11B 109.4 ?
C10 C11 H11B 109.4 ?
H11A C11 H11B 108.0 ?
N3 C12 C11 110.0(2) ?
N3 C12 H12A 109.7 ?
C11 C12 H12A 109.7 ?
N3 C12 H12B 109.7 ?
C11 C12 H12B 109.7 ?
H12A C12 H12B 108.2 ?
O2 C13 O3 123.1(3) ?
O2 C13 O3' 118.1(4) ?
O2 C13 C10 125.8(3) ?
O3 C13 C10 107.5(3) ?
O3' C13 C10 112.2(3) ?
C13 O3 C14 116.2(5) ?
O3 C14 C15 112.0(8) ?
O3 C14 H14A 109.2 ?
C15 C14 H14A 109.2 ?
O3 C14 H14B 109.2 ?
C15 C14 H14B 109.2 ?
H14A C14 H14B 107.9 ?
C14 C15 H15A 109.5 ?
C14 C15 H15B 109.5 y
H15A C15 H15B 109.5 ?
C14 C15 H15C 109.5 ?
H15A C15 H15C 109.5 ?
H15B C15 H15C 109.5 ?
C13 O3' C14' 120.2(7) ?
O3' C14' C15' 106.9(11) ?
O3' C14' H14C 110.3 ?
C15' C14' H14C 110.3 ?
O3' C14' H14D 110.3 ?
C15' C14' H14D 110.3 ?
H14C C14' H14D 108.6 ?
C14' C15' H15D 109.5 ?
C14' C15' H15E 109.5 ?
H15D C15' H15E 109.5 ?
C14' C15' H15F 109.5 ?
H15D C15' H15F 109.5 ?
H15E C15' H15F 109.5 ?

loop_
_geom_bond_atom_site_label_1
_geom_bond_atom_site_label_2
_geom_bond_distance
_geom_bond_publ_flag
S1 C1 1.700(2) ?
S1 N1 1.706(3) ?
O1 C7 1.226(3) ?
O2 C13 1.186(3) y
N1 N2 1.276(3) ?
N2 C2 1.389(3) ?
N3 C7 1.345(4) ?
N3 C12 1.468(3) y
N3 C8 1.470(3) ?
C1 C2 1.383(4) ?
C1 C6 1.409(3) ?
C2 C3 1.396(4) ?
C3 C4 1.364(4) ?
C3 H3A 0.9300 ?
C4 C5 1.396(4) ?
C4 H4A 0.9300 y
C5 C6 1.386(3) ?
C5 H5A 0.9300 y
C6 C7 1.493(4) ?
C8 C9 1.504(4) ?
C8 H8A 0.9700 ?
C8 H8B 0.9700 ?
C9 C10 1.519(4) ?
C9 H9A 0.9700 ?
C9 H9B 0.9700 ?
C10 C13 1.506(4) y
C10 C11 1.523(4) ?
C10 H10A 0.9800 ?
C11 C12 1.513(4) ?
C11 H11A 0.9700 ?
C11 H11B 0.9700 ?
C12 H12A 0.9700 ?
C12 H12B 0.9700 ?
C13 O3 1.349(5) ?
C13 O3' 1.432(6) ?
O3 C14 1.451(7) ?
C14 C15 1.487(8) ?
C14 H14A 0.9700 ?
C14 H14B 0.9700 ?
C15 H15A 0.9600 ?
C15 H15B 0.9600 ?
C15 H15C 0.9600 ?
O3' C14' 1.476(8) ?
C14' C15' 1.489(9) ?
C14' H14C 0.9700 ?
C14' H14D 0.9700 ?
C15' H15D 0.9600 ?
C15' H15E 0.9600 ?
C15' H15F 0.9600 ?

loop_
_geom_hbond_atom_site_label_D
_geom_hbond_atom_site_label_H
_geom_hbond_atom_site_label_A
_geom_hbond_site_symmetry_A
_geom_hbond_distance_DH
_geom_hbond_distance_HA
_geom_hbond_distance_DA
_geom_hbond_angle_DHA
C9 H9B O2 4_576 0.97 2.59 3.542(3) 169
C15 H15C O1 3_566 0.96 2.57 3.401(8) 145

loop_
_geom_torsion_atom_site_label_1
_geom_torsion_atom_site_label_2
_geom_torsion_atom_site_label_3
_geom_torsion_atom_site_label_4
_geom_torsion
_geom_torsion_publ_flag
C1 S1 N1 N2 1.6(2) ?
S1 N1 N2 C2 -0.7(3) ?
N1 S1 C1 C2 -1.89(19) ?
N1 S1 C1 C6 178.0(2) ?
C6 C1 C2 N2 -178.0(2) ?
S1 C1 C2 N2 1.9(3) ?
C6 C1 C2 C3 3.5(4) ?
S1 C1 C2 C3 -176.7(2) y
N1 N2 C2 C1 -0.8(3) ?
N1 N2 C2 C3 177.7(2) ?
C1 C2 C3 C4 0.1(4) ?
N2 C2 C3 C4 -178.4(2) y
C2 C3 C4 C5 -2.1(4) ?
C3 C4 C5 C6 0.7(4) ?
C4 C5 C6 C1 2.7(4) ?
C4 C5 C6 C7 178.1(2) y
C2 C1 C6 C5 -4.7(3) ?
S1 C1 C6 C5 175.5(2) ?
C2 C1 C6 C7 179.5(2) ?
S1 C1 C6 C7 -0.4(3) ?
C12 N3 C7 O1 6.2(4) ?
C8 N3 C7 O1 -155.3(3) ?
C12 N3 C7 C6 -172.8(2) ?
C8 N3 C7 C6 25.7(4) ?
C5 C6 C7 O1 -138.9(3) ?
C1 C6 C7 O1 36.4(4) ?
C5 C6 C7 N3 40.1(4) ?
C1 C6 C7 N3 -144.6(2) ?
C7 N3 C8 C9 -139.4(3) y
C12 N3 C8 C9 58.0(3) ?
N3 C8 C9 C10 -56.5(3) ?
C8 C9 C10 C13 -177.8(2) ?
C8 C9 C10 C11 55.4(3) ?
C13 C10 C11 C12 178.6(2) ?
C9 C10 C11 C12 -55.4(3) ?
C7 N3 C12 C11 139.0(3) ?
C8 N3 C12 C11 -57.3(3) ?
C10 C11 C12 N3 55.9(3) ?
C9 C10 C13 O2 5.0(5) ?
C11 C10 C13 O2 129.7(4) ?
C9 C10 C13 O3 163.9(4) ?
C11 C10 C13 O3 -71.4(5) y
C9 C10 C13 O3' -152.0(5) ?
C11 C10 C13 O3' -27.3(6) ?
O2 C13 O3 C14 -9.8(9) ?
O3' C13 O3 C14 86.7(8) ?
C10 C13 O3 C14 -169.4(6) ?
C13 O3 C14 C15 -90.0(8) y
O2 C13 O3' C14' 19.0(11) ?
O3 C13 O3' C14' -90.4(9) ?
C10 C13 O3' C14' 177.9(7) ?
C13 O3' C14' C15' 81.3(12) ?
